data_7030090
loop_
_publ_author_name
'Han, Yun-Hu'
'Tian, Chong-Bin'
'Du, Shao-Wu'

_publ_section_title
;
 An unusual chiral 3D inorganic connectivity featuring a {Pb18} wheel:
 rapid and highly selective and sensitive sensing of Co(ii).
;
_journal_issue 30
_journal_name_full 'Dalton transactions (Cambridge, England : 2003)'
_journal_page_first 11461
_journal_page_last 11464
_journal_paper_doi 10.1039/c4dt00905c
_journal_volume 43
_journal_year 2014
_chemical_formula_sum 'C63 H46 N6 O48 Pb10'
_chemical_formula_weight 3726.96
_chemical_name_systematic
; 
 ? 
;
_space_group_IT_number 154
_symmetry_cell_setting hexagonal
_symmetry_space_group_name_Hall 'P 32 2"'
_symmetry_space_group_name_H-M 'P 32 2 1'
_atom_sites_solution_hydrogens geom
_atom_sites_solution_primary direct
_atom_sites_solution_secondary difmap
_audit_creation_method SHELXL-97
_cell_angle_alpha 90.00
_cell_angle_beta 90.00
_cell_angle_gamma 120.00
_cell_formula_units_Z 3
_cell_length_a 15.6516(6)
_cell_length_b 15.6516(6)
_cell_length_c 30.325(2)
_cell_measurement_reflns_used 14636
_cell_measurement_temperature 293(2)
_cell_measurement_theta_max 27.5750
_cell_measurement_theta_min 2.9292
_cell_volume 6433.5(5)
_computing_structure_refinement 'SHELXL-97 (Sheldrick, 1997)'
_computing_structure_solution 'SHELXS-97 (Sheldrick, 1990)'
_diffrn_ambient_temperature 293(2)
_diffrn_measured_fraction_theta_full 0.996
_diffrn_measured_fraction_theta_max 0.996
_diffrn_measurement_device_type 'Mercury70 (2x2 bin mode)'
_diffrn_measurement_method CCD_Profile_fitting
_diffrn_radiation_monochromator graphite
_diffrn_radiation_source 'fine-focus sealed tube'
_diffrn_radiation_type MoK\a
_diffrn_radiation_wavelength 0.71073
_diffrn_reflns_av_R_equivalents 0.1067
_diffrn_reflns_av_sigmaI/netI 0.0853
_diffrn_reflns_limit_h_max 20
_diffrn_reflns_limit_h_min -20
_diffrn_reflns_limit_k_max 20
_diffrn_reflns_limit_k_min -20
_diffrn_reflns_limit_l_max 39
_diffrn_reflns_limit_l_min -36
_diffrn_reflns_number 44742
_diffrn_reflns_theta_full 27.50
_diffrn_reflns_theta_max 27.50
_diffrn_reflns_theta_min 2.93
_exptl_absorpt_coefficient_mu 19.652
_exptl_absorpt_correction_T_max 1.0000
_exptl_absorpt_correction_T_min 0.5026
_exptl_absorpt_correction_type multi-scan
_exptl_crystal_colour White
_exptl_crystal_density_diffrn 2.886
_exptl_crystal_density_method 'not measured'
_exptl_crystal_description Prism
_exptl_crystal_F_000 5010
_exptl_crystal_size_max 0.7000
_exptl_crystal_size_mid 0.3000
_exptl_crystal_size_min 0.2500
_refine_diff_density_max 3.223
_refine_diff_density_min -3.548
_refine_diff_density_rms 0.420
_refine_ls_abs_structure_details 'Flack H D (1983), Acta Cryst. A39, 876-881'
_refine_ls_abs_structure_Flack 0.08(3)
_refine_ls_extinction_method none
_refine_ls_goodness_of_fit_ref 0.998
_refine_ls_hydrogen_treatment mixed
_refine_ls_matrix_type full
_refine_ls_number_parameters 534
_refine_ls_number_reflns 9845
_refine_ls_number_restraints 93
_refine_ls_restrained_S_all 0.996
_refine_ls_R_factor_all 0.0819
_refine_ls_R_factor_gt 0.0787
_refine_ls_shift/su_max 0.066
_refine_ls_shift/su_mean 0.003
_refine_ls_structure_factor_coef Fsqd
_refine_ls_weighting_details 'calc w=1/[\s^2^(Fo^2^)+(0.0575P)^2^+512.6956P] where P=(Fo^2^+2Fc^2^)/3'
_refine_ls_weighting_scheme calc
_refine_ls_wR_factor_gt 0.1855
_refine_ls_wR_factor_ref 0.1880
_reflns_number_gt 9282
_reflns_number_total 9845
_reflns_threshold_expression >2sigma(I)
_cod_data_source_file c4dt00905c2.cif
_cod_data_source_block a
_cod_depositor_comments
;
The following automatic conversions were performed:

'_symmetry_cell_setting' value 'HEXAGONAL' changed to 'hexagonal'
according to
/usr/data/users/saulius/crontab/automatic-downloads/rss-feeds/RSC/lib/dictionaries/cif_core.dic
dictionary named 'cif_core.dic' version 2.4.2 from
2011-04-26.

'_exptl_absorpt_correction_type' value 'Multi-scan'
changed to 'multi-scan' according to
/usr/data/users/saulius/crontab/automatic-downloads/rss-feeds/RSC/lib/dictionaries/cif_core.dic
dictionary named 'cif_core.dic' version 2.4.2 from 2011-04-26.

Automatic conversion script
Id: cif_fix_values 2281 2013-09-26 08:29:07Z andrius 

 Adding full bibliography for 7030089--7030090.cif.
;
_cod_original_sg_symbol_H-M P3(2)21
_cod_database_code 7030090

loop_
_symmetry_equiv_pos_as_xyz
'x, y, z'
'-y, x-y, z+2/3'
'-x+y, -x, z+1/3'
'y, x, -z'
'x-y, -y, -z+1/3'
'-x, -x+y, -z+2/3'

loop_
_atom_site_label
_atom_site_type_symbol
_atom_site_fract_x
_atom_site_fract_y
_atom_site_fract_z
_atom_site_U_iso_or_equiv
_atom_site_adp_type
_atom_site_occupancy
_atom_site_symmetry_multiplicity
_atom_site_calc_flag
_atom_site_refinement_flags
Pb1 Pb 1.15144(2) 0.59732(2) 0.493493(11) 0.02563(9) Uani 1 1 d .
Pb2 Pb 1.53740(2) 1.38157(2) 0.495643(12) 0.02808(9) Uani 1 1 d .
Pb3 Pb 0.83068(2) 0.43774(3) 0.493952(12) 0.03077(9) Uani 1 1 d .
Pb4 Pb 1.36198(3) 1.14999(3) 0.579728(15) 0.03591(11) Uani 1 1 d .
Pb5 Pb 1.19977(3) 0.83142(3) 0.579269(15) 0.03682(11) Uani 1 1 d .
O4 O 1.0084(4) 0.5281(5) 0.7857(2) 0.0288(19) Uani 1 1 d .
O9 O 1.4425(5) 1.1767(4) 0.5023(2) 0.0298(19) Uani 1 1 d .
O13 O 0.9862(4) 0.4893(4) 0.4504(2) 0.0257(18) Uani 1 1 d .
O8 O 1.1916(4) 0.5501(5) 0.4160(2) 0.0301(4) Uani 1 1 d U
O12 O 1.2509(5) 0.8023(4) 0.5030(2) 0.0403(19) Uani 1 1 d .
O3 O 1.1204(5) 0.6539(4) 0.7519(2) 0.0312(19) Uani 1 1 d .
O7 O 1.3220(5) 0.6571(5) 0.4540(2) 0.036(2) Uani 1 1 d .
O15 O 0.9939(4) 0.3695(4) 0.4158(3) 0.0289(19) Uani 1 1 d .
O2 O 1.1128(6) 0.6524(5) 0.5834(3) 0.055(3) Uani 1 1 d .
O5 O 1.3549(6) 0.6708(5) 0.2184(3) 0.042(3) Uani 1 1 d .
O10 O 1.4012(5) 1.2518(4) 0.4502(3) 0.042(2) Uani 1 1 d .
O21 O 1.1880(7) 0.9973(7) 0.5621(5) 0.093(2) Uani 1 1 d U
O11 O 1.1504(5) 0.7296(5) 0.4484(3) 0.045(2) Uani 1 1 d .
O20 O 1.3326(6) 1.1458(6) 0.6664(3) 0.070(3) Uani 1 1 d .
C3 C 1.0043(6) 0.5202(6) 0.7069(3) 0.026(2) Uani 1 1 d .
C28 C 1.0000 0.4548(9) 0.3333 0.023(3) Uani 1 2 d S
H26A H 1.0000 0.3954 0.3333 0.027 Uiso 1 2 calc SR
C26 C 1.3027(5) 0.9944(7) 0.4699(3) 0.030(2) Uani 1 1 d .
H25A H 1.3438 0.9966 0.4925 0.036 Uiso 1 1 calc R
C10 C 0.9966(6) 0.5184(6) 0.6274(4) 0.032(3) Uani 1 1 d .
C6 C 0.8938(7) 0.3723(8) 0.6708(3) 0.034(3) Uani 1 1 d .
C30 C 0.9969(5) 0.4988(5) 0.3726(3) 0.017(2) Uani 1 1 d .
C2 C 1.0407(6) 0.5698(6) 0.6671(3) 0.026(3) Uani 1 1 d .
H21A H 1.0925 0.6346 0.6666 0.031 Uiso 1 1 calc R
C11 C 1.3402(5) 0.6488(6) 0.3762(3) 0.021(2) Uani 1 1 d .
C19 C 1.2094(6) 0.8062(5) 0.4689(3) 0.024(2) Uani 1 1 d .
C27 C 1.3859(5) 1.1722(6) 0.4703(3) 0.0244(19) Uani 1 1 d U
C9 C 1.2819(6) 0.6190(7) 0.4192(3) 0.030(2) Uani 1 1 d U
O18 O 1.2427(6) 1.1921(7) 0.7045(3) 0.065(3) Uani 1 1 d .
C5 C 0.9320(7) 0.4210(6) 0.7076(3) 0.031(3) Uani 1 1 d .
H16A H 0.9104 0.3886 0.7345 0.037 Uiso 1 1 calc R
C1 C 1.0406(6) 0.5717(8) 0.5867(3) 0.034(3) Uani 1 1 d .
C29 C 0.9899(5) 0.4490(6) 0.4160(3) 0.0188(18) Uani 1 1 d U
C12 C 1.2954(7) 0.6209(7) 0.3347(3) 0.0323(4) Uani 1 1 d U
H13A H 1.2276 0.5784 0.3328 0.039 Uiso 1 1 calc R
C14 C 1.2947(7) 0.6275(7) 0.2533(3) 0.032(2) Uani 1 1 d U
C25 C 1.3119(6) 1.0806(5) 0.4505(4) 0.029(3) Uani 1 1 d .
C8 C 0.9284(5) 0.4210(7) 0.6309(3) 0.031(3) Uani 1 1 d .
H10A H 0.9036 0.3848 0.6051 0.038 Uiso 1 1 calc R
C16 C 1.4997(7) 0.7438(8) 0.3393(4) 0.039(3) Uani 1 1 d .
C31 C 0.9958(5) 0.5850(6) 0.3717(3) 0.022(2) Uani 1 1 d .
H54A H 0.9921 0.6130 0.3982 0.026 Uiso 1 1 calc R
C13 C 1.3500(7) 0.6552(6) 0.2963(3) 0.028(3) Uani 1 1 d .
C20 C 1.2244(6) 0.9017(6) 0.4520(3) 0.030(3) Uani 1 1 d .
C33 C 1.0000 0.7279(7) 0.3333 0.025(3) Uani 1 2 d S
H51A H 1.0027 0.7497 0.3035 0.038 Uiso 0.50 1 calc PR
H51B H 1.0565 0.7766 0.3493 0.038 Uiso 0.50 1 calc PR
H51C H 0.9409 0.7188 0.3472 0.038 Uiso 0.50 1 calc PR
C7 C 0.8169(8) 0.2522(8) 0.6722(6) 0.063(5) Uani 1 1 d .
H50A H 0.8021 0.2308 0.7023 0.094 Uiso 1 1 calc R
H50B H 0.8468 0.2187 0.6581 0.094 Uiso 1 1 calc R
H50C H 0.7571 0.2371 0.6571 0.094 Uiso 1 1 calc R
O6 O 1.2081(5) 0.5656(8) 0.2497(3) 0.075(3) Uani 1 1 d .
O1 O 0.9879(10) 0.5239(10) 0.5493(5) 0.1039(4) Uani 1 1 d U
N1 N 1.2626(7) 1.1692(8) 0.6658(3) 0.060(3) Uani 1 1 d .
C32 C 1.0000 0.6318(8) 0.3333 0.0241(3) Uani 1 2 d SU
O14 O 0.7202(5) 0.5219(2) 0.49845(18) 0.197(3) Uani 1 1 d DU
O19 O 1.2429(7) 1.1873(11) 0.6263(5) 0.134(5) Uani 1 1 d .
C4 C 1.0476(6) 0.5700(6) 0.7522(3) 0.035(3) Uani 1 1 d .
C22 C 1.1786(8) 0.9927(8) 0.4031(4) 0.047(3) Uani 1 1 d U
C15 C 1.4518(8) 0.7124(9) 0.3006(4) 0.047(4) Uani 1 1 d .
H43A H 1.4895 0.7302 0.2750 0.057 Uiso 1 1 calc R
C21 C 1.1641(8) 0.9019(8) 0.4206(4) 0.043(3) Uani 1 1 d U
H42A H 1.1127 0.8425 0.4101 0.052 Uiso 1 1 calc R
C24 C 1.2582(10) 1.0736(10) 0.4194(5) 0.0606(4) Uani 1 1 d U
H41A H 1.2749 1.1324 0.4051 0.073 Uiso 1 1 calc R
O24 O 1.089(2) 0.865(2) 0.5405(12) 0.3021(4) Uani 1 1 d U
C18 C 1.4445(6) 0.7126(9) 0.3787(4) 0.041(4) Uani 1 1 d .
H40A H 1.4756 0.7333 0.4059 0.050 Uiso 1 1 calc R
C23 C 1.1181(14) 0.9951(14) 0.3621(6) 0.094(6) Uiso 1 1 d .
H1A H 1.1389 1.0624 0.3546 0.141 Uiso 1 1 calc R
H1B H 1.0491 0.9609 0.3691 0.141 Uiso 1 1 calc R
H1C H 1.1296 0.9636 0.3374 0.141 Uiso 1 1 calc R
C17 C 1.6102(12) 0.8073(13) 0.3435(7) 0.088(6) Uiso 1 1 d .
H2A H 1.6394 0.8229 0.3147 0.132 Uiso 1 1 calc R
H2B H 1.6356 0.7723 0.3598 0.132 Uiso 1 1 calc R
H2C H 1.6258 0.8672 0.3587 0.132 Uiso 1 1 calc R
O16 O 0.85367(14) 0.5944(3) 0.4757(6) 0.225(4) Uiso 1 1 d DU
O17 O 0.73531(17) 0.64440(18) 0.4692(3) 0.252(7) Uiso 1 1 d DU
N3 N 0.77796(13) 0.59933(15) 0.47978(17) 0.217(2) Uiso 1 1 d DU
O23 O 1.2342(3) 1.1601(2) 0.5394(6) 0.137(3) Uiso 1 1 d DU
O22 O 1.07962(17) 1.0405(11) 0.52219(18) 0.144(4) Uiso 1 1 d DU
N2 N 1.16168(18) 1.0763(3) 0.5396(2) 0.1276(19) Uiso 1 1 d DU

loop_
_atom_site_aniso_label
_atom_site_aniso_U_11
_atom_site_aniso_U_22
_atom_site_aniso_U_33
_atom_site_aniso_U_23
_atom_site_aniso_U_13
_atom_site_aniso_U_12
Pb1 0.02842(12) 0.02138(11) 0.02580(15) -0.00248(11) -0.00019(12) 0.01148(9)
Pb2 0.03286(13) 0.02219(12) 0.02732(15) -0.00319(12) -0.00011(13) 0.01236(10)
Pb3 0.02844(12) 0.03275(13) 0.03204(17) 0.00377(13) 0.00428(13) 0.01599(10)
Pb4 0.02911(12) 0.02506(12) 0.0559(2) 0.00529(14) 0.01379(15) 0.01530(9)
Pb5 0.02741(14) 0.02859(14) 0.0480(2) -0.01030(15) 0.00290(15) 0.00915(11)
O4 0.016(2) 0.027(3) 0.029(3) -0.010(3) 0.001(2) -0.001(2)
O9 0.035(3) 0.028(2) 0.029(3) -0.002(2) -0.007(3) 0.0173(19)
O13 0.012(2) 0.032(3) 0.019(3) -0.006(2) -0.001(2) 0.001(2)
O8 0.0298(5) 0.0302(5) 0.0298(5) 0.0002(4) -0.0001(4) 0.0146(3)
O12 0.045(2) 0.041(2) 0.053(4) -0.029(3) -0.029(3) 0.0350(17)
O3 0.039(3) 0.035(3) 0.023(3) -0.007(2) 0.004(2) 0.0210(19)
O7 0.026(3) 0.024(3) 0.028(3) -0.008(3) -0.002(3) -0.009(3)
O15 0.0100(19) 0.018(2) 0.058(4) 0.008(3) -0.004(2) 0.0063(16)
O2 0.076(4) 0.048(3) 0.052(5) 0.024(3) 0.028(4) 0.039(3)
O5 0.047(4) 0.022(3) 0.035(4) 0.009(3) -0.003(3) 0.000(3)
O10 0.034(3) 0.013(2) 0.079(5) 0.000(3) -0.018(3) 0.0120(18)
O21 0.103(3) 0.110(3) 0.114(4) 0.019(3) -0.011(3) 0.090(2)
O11 0.051(3) 0.032(3) 0.056(4) -0.001(3) -0.026(3) 0.024(2)
O20 0.105(4) 0.100(4) 0.053(5) 0.003(4) -0.004(4) 0.088(2)
C3 0.032(3) 0.030(3) 0.022(4) -0.016(3) -0.007(3) 0.020(2)
C28 0.017(5) 0.027(5) 0.021(6) -0.001(2) -0.002(5) 0.008(3)
C26 0.018(3) 0.054(4) 0.023(4) 0.001(4) 0.000(3) 0.022(2)
C10 0.024(3) 0.029(3) 0.047(6) 0.009(4) -0.003(4) 0.016(2)
C6 0.022(4) 0.037(5) 0.013(4) -0.005(4) 0.000(3) -0.008(4)
C30 0.018(3) 0.024(3) 0.012(3) 0.001(2) -0.005(3) 0.013(2)
C2 0.016(3) 0.014(3) 0.038(5) -0.003(3) -0.009(3) -0.001(2)
C11 0.008(2) 0.018(3) 0.029(4) 0.005(3) -0.005(3) 0.002(2)
C19 0.032(3) 0.011(3) 0.027(4) 0.001(3) 0.008(3) 0.009(2)
C27 0.013(2) 0.031(3) 0.029(3) -0.001(3) -0.008(2) 0.0112(18)
C9 0.019(3) 0.040(3) 0.031(3) -0.004(3) 0.006(3) 0.0156(19)
O18 0.036(4) 0.083(5) 0.069(6) 0.018(5) 0.010(4) 0.023(3)
C5 0.041(4) 0.033(4) 0.024(4) 0.002(3) 0.004(3) 0.022(3)
C1 0.015(3) 0.062(5) 0.021(4) -0.004(4) 0.000(3) 0.017(3)
C29 0.006(2) 0.031(3) 0.015(3) 0.000(2) 0.002(2) 0.0055(17)
C12 0.0324(5) 0.0324(5) 0.0325(5) -0.0002(4) 0.0002(4) 0.0163(3)
C14 0.039(3) 0.032(3) 0.023(3) -0.006(3) 0.010(3) 0.017(2)
C25 0.018(3) 0.006(2) 0.063(6) -0.005(3) -0.006(4) 0.006(2)
C8 0.012(3) 0.055(4) 0.028(4) -0.016(4) -0.004(3) 0.017(3)
C16 0.010(3) 0.034(5) 0.045(6) -0.005(4) 0.002(4) -0.009(3)
C31 0.023(3) 0.029(3) 0.015(4) -0.001(3) 0.011(3) 0.014(2)
C13 0.042(4) 0.018(3) 0.018(4) 0.000(3) -0.006(4) 0.010(3)
C20 0.029(3) 0.019(3) 0.041(5) 0.002(3) -0.004(4) 0.013(2)
C33 0.010(5) 0.010(4) 0.056(8) -0.008(2) -0.016(5) 0.005(2)
C7 0.036(4) 0.039(5) 0.119(12) 0.014(6) 0.025(6) 0.023(3)
O6 0.035(3) 0.152(7) 0.036(4) -0.031(4) 0.001(3) 0.046(3)
O1 0.1038(5) 0.1040(5) 0.1037(5) 0.0000(4) -0.0001(4) 0.0519(3)
N1 0.084(4) 0.087(5) 0.041(6) 0.002(4) -0.016(4) 0.067(3)
C32 0.0241(4) 0.0241(5) 0.0242(5) -0.00007(19) -0.0001(4) 0.0121(2)
O14 0.200(4) 0.209(4) 0.212(4) -0.005(4) 0.010(4) 0.125(4)
O19 0.061(4) 0.254(9) 0.124(9) 0.092(8) 0.045(5) 0.106(4)
C4 0.032(3) 0.038(3) 0.042(5) -0.034(3) -0.021(3) 0.023(2)
C22 0.048(3) 0.036(3) 0.057(4) 0.005(3) -0.013(3) 0.023(2)
C15 0.042(5) 0.050(6) 0.034(5) 0.002(4) -0.026(4) 0.011(4)
C21 0.046(4) 0.033(3) 0.042(4) 0.002(3) -0.003(3) 0.012(2)
C24 0.0606(5) 0.0606(5) 0.0606(5) 0.0001(4) 0.0000(4) 0.0302(3)
O24 0.3020(5) 0.3021(5) 0.3020(5) 0.0000(4) 0.0000(4) 0.1511(3)
C18 0.010(3) 0.063(6) 0.033(5) -0.011(5) -0.007(3) 0.005(4)

loop_
_atom_type_symbol
_atom_type_description
_atom_type_scat_dispersion_real
_atom_type_scat_dispersion_imag
_atom_type_scat_source
C C 0.0033 0.0016 'International Tables Vol C Tables 4.2.6.8 and 6.1.1.4'
H H 0.0000 0.0000 'International Tables Vol C Tables 4.2.6.8 and 6.1.1.4'
N N 0.0061 0.0033 'International Tables Vol C Tables 4.2.6.8 and 6.1.1.4'
O O 0.0106 0.0060 'International Tables Vol C Tables 4.2.6.8 and 6.1.1.4'
Pb Pb -3.3944 10.1111 'International Tables Vol C Tables 4.2.6.8 and 6.1.1.4'

loop_
_geom_angle_atom_site_label_1
_geom_angle_atom_site_label_2
_geom_angle_atom_site_label_3
_geom_angle
_geom_angle_site_symmetry_1
_geom_angle_site_symmetry_3
O11 Pb1 O13 81.3(2) . .
O11 Pb1 O8 81.1(3) . .
O13 Pb1 O8 70.8(2) . .
O11 Pb1 O7 83.2(3) . .
O13 Pb1 O7 120.0(2) . .
O8 Pb1 O7 49.60(19) . .
O11 Pb1 O9 148.7(3) . 4_546
O13 Pb1 O9 89.1(2) . 4_546
O8 Pb1 O9 67.7(2) . 4_546
O7 Pb1 O9 76.0(2) . 4_546
O10 Pb2 O4 113.4(3) . 5_676
O10 Pb2 O14 146.9(2) . 1_665
O4 Pb2 O14 93.1(2) 5_676 1_665
O10 Pb2 O4 77.0(3) . 2_764
O4 Pb2 O4 68.4(2) 5_676 2_764
O14 Pb2 O4 96.3(2) 1_665 2_764
O16 Pb3 O13 85.6(3) . .
O16 Pb3 O6 99.8(5) . 6_765
O13 Pb3 O6 68.7(2) . 6_765
O16 Pb3 O14 45.07(16) . .
O13 Pb3 O14 129.31(19) . .
O6 Pb3 O14 103.7(3) 6_765 .
O16 Pb3 O1 90.0(4) . .
O13 Pb3 O1 71.0(3) . .
O6 Pb3 O1 137.4(4) 6_765 .
O14 Pb3 O1 112.1(4) . .
O16 Pb3 O12 168.4(5) . 4_546
O13 Pb3 O12 88.5(2) . 4_546
O6 Pb3 O12 68.7(3) 6_765 4_546
O14 Pb3 O12 137.18(16) . 4_546
O1 Pb3 O12 97.6(4) . 4_546
O23 Pb4 O15 122.3(2) . 4_656
O23 Pb4 O9 83.3(4) . .
O15 Pb4 O9 87.1(2) 4_656 .
O23 Pb4 O19 63.5(5) . .
O15 Pb4 O19 124.9(4) 4_656 .
O9 Pb4 O19 142.3(4) . .
O23 Pb4 O21 56.0(3) . .
O15 Pb4 O21 69.9(3) 4_656 .
O9 Pb4 O21 99.3(3) . .
O19 Pb4 O21 77.5(4) . .
O23 Pb4 O20 111.3(4) . .
O15 Pb4 O20 90.8(3) 4_656 .
O9 Pb4 O20 163.7(2) . .
O19 Pb4 O20 48.9(4) . .
O21 Pb4 O20 95.2(3) . .
O23 Pb4 O3 89.20(17) . 5_676
O15 Pb4 O3 145.3(2) 4_656 5_676
O9 Pb4 O3 82.1(2) . 5_676
O19 Pb4 O3 80.1(3) . 5_676
O21 Pb4 O3 144.4(3) . 5_676
O20 Pb4 O3 90.5(2) . 5_676
O23 Pb4 O8 148.6(4) . 4_656
O15 Pb4 O8 69.72(19) 4_656 4_656
O9 Pb4 O8 67.6(2) . 4_656
O19 Pb4 O8 137.3(3) . 4_656
O21 Pb4 O8 138.0(3) . 4_656
O20 Pb4 O8 96.5(3) . 4_656
O3 Pb4 O8 75.6(2) 5_676 4_656
O24 Pb5 O2 103.4(8) . .
O24 Pb5 O12 85.3(9) . .
O2 Pb5 O12 83.5(3) . .
O24 Pb5 O15 108.4(7) . 4_656
O2 Pb5 O15 146.3(3) . 4_656
O12 Pb5 O15 88.2(2) . 4_656
O24 Pb5 O18 67.6(9) . 5_676
O2 Pb5 O18 82.2(3) . 5_676
O12 Pb5 O18 145.2(3) . 5_676
O15 Pb5 O18 120.1(3) 4_656 5_676
O24 Pb5 O20 110.4(9) . 5_676
O2 Pb5 O20 93.8(3) . 5_676
O12 Pb5 O20 164.2(3) . 5_676
O15 Pb5 O20 85.5(3) 4_656 5_676
O18 Pb5 O20 48.7(3) 5_676 5_676
O24 Pb5 O21 44.9(8) . .
O2 Pb5 O21 146.9(3) . .
O12 Pb5 O21 99.9(3) . .
O15 Pb5 O21 66.7(2) 4_656 .
O18 Pb5 O21 76.5(3) 5_676 .
O20 Pb5 O21 91.0(3) 5_676 .
C4 O4 Pb2 98.4(5) . 5_676
C4 O4 Pb2 141.2(7) . 3_675
Pb2 O4 Pb2 110.3(2) 5_676 3_675
C27 O9 Pb4 113.9(6) . .
C27 O9 Pb1 133.0(6) . 4_656
Pb4 O9 Pb1 109.9(3) . 4_656
C29 O13 Pb3 124.2(4) . .
C29 O13 Pb1 117.8(5) . .
Pb3 O13 Pb1 115.4(2) . .
C9 O8 Pb1 90.8(6) . .
C9 O8 Pb4 118.6(7) . 4_546
Pb1 O8 Pb4 107.7(2) . 4_546
C19 O12 Pb5 121.8(7) . .
C19 O12 Pb3 124.5(6) . 4_656
Pb5 O12 Pb3 110.2(3) . 4_656
C4 O3 Pb4 154.8(8) . 5_676
C9 O7 Pb1 92.1(5) . .
C29 O15 Pb4 124.7(4) . 4_546
C29 O15 Pb5 119.7(5) . 4_546
Pb4 O15 Pb5 115.2(3) 4_546 4_546
C1 O2 Pb5 154.5(10) . .
C27 O10 Pb2 101.2(6) . .
N2 O21 Pb4 86.3(4) . .
N2 O21 Pb5 163.0(7) . .
Pb4 O21 Pb5 107.0(4) . .
C19 O11 Pb1 102.4(7) . .
N1 O20 Pb4 97.9(7) . .
N1 O20 Pb5 97.0(7) . 5_676
Pb4 O20 Pb5 161.0(4) . 5_676
C2 C3 C5 120.9(8) . .
C2 C3 C4 122.0(7) . .
C5 C3 C4 116.9(8) . .
C30 C28 C30 118.3(12) 6_765 .
C30 C28 H26A 120.8 6_765 .
C30 C28 H26A 120.8 . .
C25 C26 C20 115.5(9) . .
C25 C26 H25A 122.2 . .
C20 C26 H25A 122.2 . .
C8 C10 C2 117.1(9) . .
C8 C10 C1 126.1(9) . .
C2 C10 C1 116.0(7) . .
C5 C6 C8 118.9(8) . .
C5 C6 C7 119.9(10) . .
C8 C6 C7 120.7(9) . .
C31 C30 C28 119.7(8) . .
C31 C30 C29 119.9(8) . .
C28 C30 C29 120.3(9) . .
C3 C2 C10 118.1(7) . .
C3 C2 H21A 120.9 . .
C10 C2 H21A 120.9 . .
C12 C11 C18 119.0(8) . .
C12 C11 C9 123.0(7) . .
C18 C11 C9 117.9(8) . .
O12 C19 O11 121.4(9) . .
O12 C19 C20 121.0(7) . .
O11 C19 C20 117.5(9) . .
O9 C27 O10 120.6(7) . .
O9 C27 C25 123.5(9) . .
O10 C27 C25 115.4(8) . .
O7 C9 O8 124.0(9) . .
O7 C9 C11 120.5(7) . .
O8 C9 C11 115.5(8) . .
N1 O18 Pb5 100.1(8) . 5_676
C6 C5 C3 121.0(9) . .
C6 C5 H16A 119.5 . .
C3 C5 H16A 119.5 . .
O2 C1 O1 119.6(10) . .
O2 C1 C10 126.6(9) . .
O1 C1 C10 113.7(8) . .
O13 C29 O15 122.6(8) . .
O13 C29 C30 119.0(9) . .
O15 C29 C30 118.3(8) . .
C13 C12 C11 121.3(8) . .
C13 C12 H13A 119.3 . .
C11 C12 H13A 119.3 . .
O6 C14 O5 123.2(9) . .
O6 C14 C13 124.2(9) . .
O5 C14 C13 112.2(8) . .
C24 C25 C26 119.7(9) . .
C24 C25 C27 125.3(10) . .
C26 C25 C27 115.0(9) . .
C10 C8 C6 123.7(9) . .
C10 C8 H10A 118.1 . .
C6 C8 H10A 118.1 . .
C15 C16 C18 118.6(9) . .
C15 C16 C17 124.1(12) . .
C18 C16 C17 117.3(11) . .
C30 C31 C32 122.1(9) . .
C30 C31 H54A 118.9 . .
C32 C31 H54A 118.9 . .
C12 C13 C15 117.1(9) . .
C12 C13 C14 117.5(8) . .
C15 C13 C14 125.3(9) . .
C21 C20 C26 120.2(9) . .
C21 C20 C19 119.4(8) . .
C26 C20 C19 120.4(9) . .
C32 C33 H51A 109.5 . .
C32 C33 H51B 109.5 . .
H51A C33 H51B 109.5 . .
C32 C33 H51C 109.5 . .
H51A C33 H51C 109.5 . .
H51B C33 H51C 109.5 . .
C6 C7 H50A 109.5 . .
C6 C7 H50B 109.5 . .
H50A C7 H50B 109.5 . .
C6 C7 H50C 109.5 . .
H50A C7 H50C 109.5 . .
H50B C7 H50C 109.5 . .
C14 O6 Pb3 101.0(7) . 6_765
C1 O1 Pb3 157.5(11) . .
O19 N1 O20 113.1(11) . .
O19 N1 O18 130.4(14) . .
O20 N1 O18 114.2(10) . .
C31 C32 C31 118.1(13) 6_765 .
C31 C32 C33 121.0(6) 6_765 .
C31 C32 C33 121.0(6) . .
N3 O14 Pb2 140.8(5) . 1_445
N3 O14 Pb3 97.2(5) . .
Pb2 O14 Pb3 107.15(14) 1_445 .
N1 O19 Pb4 100.0(10) . .
O4 C4 O3 122.5(9) . .
O4 C4 C3 119.8(7) . .
O3 C4 C3 117.6(8) . .
C24 C22 C21 114.3(13) . .
C24 C22 C23 123.3(13) . .
C21 C22 C23 121.3(11) . .
C16 C15 C13 124.7(10) . .
C16 C15 H43A 117.7 . .
C13 C15 H43A 117.7 . .
C20 C21 C22 120.3(9) . .
C20 C21 H42A 119.8 . .
C22 C21 H42A 119.8 . .
C25 C24 C22 129.2(14) . .
C25 C24 H41A 115.4 . .
C22 C24 H41A 115.4 . .
C16 C18 C11 119.0(9) . .
C16 C18 H40A 120.5 . .
C11 C18 H40A 120.5 . .
C22 C23 H1A 109.5 . .
C22 C23 H1B 109.5 . .
H1A C23 H1B 109.5 . .
C22 C23 H1C 109.5 . .
H1A C23 H1C 109.5 . .
H1B C23 H1C 109.5 . .
C16 C17 H2A 109.5 . .
C16 C17 H2B 109.5 . .
H2A C17 H2B 109.5 . .
C16 C17 H2C 109.5 . .
H2A C17 H2C 109.5 . .
H2B C17 H2C 109.5 . .
N3 O16 Pb3 113.0(4) . .
O14 N3 O17 110.1(5) . .
O14 N3 O16 103.9(6) . .
O17 N3 O16 145.4(7) . .
N2 O23 Pb4 106.3(6) . .
N2 O22 O22 130.6(4) . 4_556
O23 N2 O22 132.6(9) . .
O23 N2 O21 111.1(6) . .
O22 N2 O21 115.7(8) . .

loop_
_geom_bond_atom_site_label_1
_geom_bond_atom_site_label_2
_geom_bond_distance
_geom_bond_site_symmetry_2
Pb1 O11 2.487(8) .
Pb1 O13 2.623(5) .
Pb1 O8 2.632(7) .
Pb1 O7 2.634(7) .
Pb1 O9 2.645(8) 4_546
Pb2 O10 2.498(7) .
Pb2 O4 2.559(6) 5_676
Pb2 O14 2.595(6) 1_665
Pb2 O4 2.598(6) 2_764
Pb3 O16 2.359(6) .
Pb3 O13 2.520(6) .
Pb3 O6 2.576(10) 6_765
Pb3 O14 2.649(9) .
Pb3 O1 2.714(14) .
Pb3 O12 2.731(7) 4_546
Pb4 O23 2.415(11) .
Pb4 O15 2.508(7) 4_656
Pb4 O9 2.597(7) .
Pb4 O19 2.626(15) .
Pb4 O21 2.627(9) .
Pb4 O20 2.662(10) .
Pb4 O3 2.660(6) 5_676
Pb4 O8 2.683(7) 4_656
Pb5 O24 2.36(4) .
Pb5 O2 2.430(7) .
Pb5 O12 2.562(8) .
Pb5 O15 2.605(5) 4_656
Pb5 O18 2.644(11) 5_676
Pb5 O20 2.704(10) 5_676
Pb5 O21 2.743(12) .
O4 C4 1.196(11) .
O4 Pb2 2.559(6) 5_676
O4 Pb2 2.598(6) 3_675
O9 C27 1.293(11) .
O9 Pb1 2.645(8) 4_656
O13 C29 1.237(11) .
O8 C9 1.283(9) .
O8 Pb4 2.683(7) 4_546
O12 C19 1.237(12) .
O12 Pb3 2.731(7) 4_656
O3 C4 1.235(9) .
O3 Pb4 2.660(6) 5_676
O7 C9 1.219(11) .
O15 C29 1.277(12) .
O15 Pb4 2.508(7) 4_546
O15 Pb5 2.605(5) 4_546
O2 C1 1.206(11) .
O5 C14 1.353(12) .
O10 C27 1.297(12) .
O21 N2 1.635(13) .
O11 C19 1.253(10) .
O20 N1 1.317(17) .
O20 Pb5 2.704(10) 5_676
C3 C2 1.393(13) .
C3 C5 1.391(11) .
C3 C4 1.559(12) .
C28 C30 1.389(11) 6_765
C28 C30 1.389(11) .
C28 H26A 0.9300 .
C26 C25 1.410(14) .
C26 C20 1.457(11) .
C26 H25A 0.9300 .
C10 C8 1.360(12) .
C10 C2 1.421(13) .
C10 C1 1.456(14) .
C6 C5 1.314(13) .
C6 C8 1.388(13) .
C6 C7 1.651(14) .
C30 C31 1.359(13) .
C30 C29 1.504(12) .
C2 H21A 0.9300 .
C11 C12 1.401(13) .
C11 C18 1.428(10) .
C11 C9 1.526(13) .
C19 C20 1.484(13) .
C27 C25 1.449(11) .
O18 N1 1.308(15) .
O18 Pb5 2.644(11) 5_676
C5 H16A 0.9300 .
C1 O1 1.382(16) .
C12 C13 1.384(13) .
C12 H13A 0.9300 .
C14 O6 1.215(11) .
C14 C13 1.501(13) .
C25 C24 1.232(19) .
C8 H10A 0.9300 .
C16 C15 1.346(15) .
C16 C18 1.412(15) .
C16 C17 1.508(18) .
C31 C32 1.358(11) .
C31 H54A 0.9300 .
C13 C15 1.390(14) .
C20 C21 1.343(17) .
C33 C32 1.505(17) .
C33 H51A 0.9600 .
C33 H51B 0.9600 .
C33 H51C 0.9600 .
C7 H50A 0.9600 .
C7 H50B 0.9600 .
C7 H50C 0.9600 .
O6 Pb3 2.576(10) 6_765
N1 O19 1.305(18) .
C32 C31 1.358(11) 6_765
O14 N3 1.229(4) .
O14 Pb2 2.595(6) 1_445
C22 C24 1.350(16) .
C22 C21 1.424(18) .
C22 C23 1.58(2) .
C15 H43A 0.9300 .
C21 H42A 0.9300 .
C24 H41A 0.9300 .
C18 H40A 0.9300 .
C23 H1A 0.9600 .
C23 H1B 0.9600 .
C23 H1C 0.9600 .
C17 H2A 0.9600 .
C17 H2B 0.9600 .
C17 H2C 0.9600 .
O16 N3 1.232(3) .
O17 N3 1.232(4) .
O23 N2 1.232(3) .
O22 N2 1.234(4) .
O22 O22 1.714(19) 4_556
